data_7207274
loop_
_publ_author_name
'Cui, Yan-Feng'
'Qian, Xin'
'Chen, Qian'
'Li, Bao-Long'
'Li, Hai-Yan'

_publ_section_title
;
 A polythreading coordination array formed from a 3D microporous cation
 network and 1D anion ladders
;
_journal_issue 4
_journal_name_full CrystEngComm
_journal_page_first 1201
_journal_paper_doi 10.1039/c2ce06397b
_journal_volume 14
_journal_year 2012
_chemical_formula_sum 'C10 H9 Cd2 Cl2 N12 O0.5'
_chemical_formula_weight 600.99
_chemical_name_systematic
;
?
;
_space_group_IT_number 62
_symmetry_cell_setting orthorhombic
_symmetry_Int_Tables_number 62
_symmetry_space_group_name_Hall '-P 2ac 2n'
_symmetry_space_group_name_H-M 'P n m a'
_atom_sites_solution_hydrogens geom
_atom_sites_solution_primary direct
_atom_sites_solution_secondary difmap
_audit_creation_method SHELXL-97
_cell_angle_alpha 90.00
_cell_angle_beta 90.00
_cell_angle_gamma 90.00
_cell_formula_units_Z 4
_cell_length_a 18.9120(18)
_cell_length_b 7.5956(8)
_cell_length_c 13.8924(14)
_cell_measurement_reflns_used 5323
_cell_measurement_temperature 223(2)
_cell_measurement_theta_max 27.5
_cell_measurement_theta_min 3.1
_cell_volume 1995.6(3)
_computing_cell_refinement CrystalClear
_computing_data_collection CrystalClear
_computing_data_reduction CrystalStructure
_computing_molecular_graphics 'Bruker SHELXTL'
_computing_publication_material 'Bruker SHELXTL'
_computing_structure_refinement 'SHELXL-97 (Sheldrick, 1997)'
_computing_structure_solution 'SHELXS-97 (Sheldrick, 1990)'
_diffrn_ambient_temperature 223(2)
_diffrn_detector_area_resol_mean 14.63
_diffrn_measured_fraction_theta_full 0.980
_diffrn_measured_fraction_theta_max 0.980
_diffrn_measurement_device_type 'Rigaku Saturn CCD'
_diffrn_measurement_method \w
_diffrn_radiation_monochromator graphite
_diffrn_radiation_source 'fine-focus sealed tube'
_diffrn_radiation_type MoK\a
_diffrn_radiation_wavelength 0.71075
_diffrn_reflns_av_R_equivalents 0.0322
_diffrn_reflns_av_sigmaI/netI 0.0430
_diffrn_reflns_limit_h_max 23
_diffrn_reflns_limit_h_min -20
_diffrn_reflns_limit_k_max 6
_diffrn_reflns_limit_k_min -9
_diffrn_reflns_limit_l_max 13
_diffrn_reflns_limit_l_min -17
_diffrn_reflns_number 6969
_diffrn_reflns_theta_full 27.49
_diffrn_reflns_theta_max 27.49
_diffrn_reflns_theta_min 3.06
_diffrn_standards_decay_% 0
_diffrn_standards_interval_count 0
_diffrn_standards_interval_time 0
_diffrn_standards_number 0
_exptl_absorpt_coefficient_mu 2.423
_exptl_absorpt_correction_T_max 0.7597
_exptl_absorpt_correction_T_min 0.3771
_exptl_absorpt_correction_type multi-scan
_exptl_absorpt_process_details 'Jacobson, R. (1998) Private communication'
_exptl_crystal_colour colorless
_exptl_crystal_density_diffrn 2.000
_exptl_crystal_density_method 'not measured'
_exptl_crystal_description prism
_exptl_crystal_F_000 1148
_exptl_crystal_size_max 0.50
_exptl_crystal_size_mid 0.12
_exptl_crystal_size_min 0.12
_refine_diff_density_max 3.313
_refine_diff_density_min -2.337
_refine_diff_density_rms 0.236
_refine_ls_extinction_method none
_refine_ls_goodness_of_fit_ref 1.098
_refine_ls_hydrogen_treatment constr
_refine_ls_matrix_type full
_refine_ls_number_parameters 134
_refine_ls_number_reflns 2419
_refine_ls_number_restraints 2
_refine_ls_restrained_S_all 1.108
_refine_ls_R_factor_all 0.0639
_refine_ls_R_factor_gt 0.0545
_refine_ls_shift/su_max 0.000
_refine_ls_shift/su_mean 0.000
_refine_ls_structure_factor_coef Fsqd
_refine_ls_weighting_details 'calc w=1/[\s^2^(Fo^2^)+(0.1025P)^2^+8.5639P] where P=(Fo^2^+2Fc^2^)/3'
_refine_ls_weighting_scheme calc
_refine_ls_wR_factor_gt 0.1649
_refine_ls_wR_factor_ref 0.1730
_reflns_number_gt 2080
_reflns_number_total 2419
_reflns_threshold_expression >2sigma(I)
_cod_data_source_file c2ce06397b.txt
_cod_data_source_block Cd_btre_Cl_dca
_cod_depositor_comments
;
The following automatic conversions were performed:

'_symmetry_cell_setting' value 'Orthorhombic' changed to
'orthorhombic' according to
/home/saulius/struct/CIF-dictionaries/cif_core.dic dictionary named
'cif_core.dic' version 2.4.1 from
2010-06-29.

'_exptl_absorpt_correction_type' value 'Multi-scan'
changed to 'multi-scan' according to
/home/saulius/struct/CIF-dictionaries/cif_core.dic dictionary named
'cif_core.dic' version 2.4.1 from 2010-06-29.

Automatic conversion script
Id: cif_fix_values 1715 2011-07-08 13:25:40Z adriana 
;
_cod_original_formula_sum 'C10 H9 Cd2 Cl2 N12 O0.50'
_cod_database_code 7207274

loop_
_symmetry_equiv_pos_as_xyz
'x, y, z'
'-x+1/2, y+1/2, z+1/2'
'x, -y+1/2, z'
'-x+1/2, -y, z+1/2'
'-x, -y, -z'
'x-1/2, -y-1/2, -z-1/2'
'-x, y-1/2, -z'
'x-1/2, y, -z-1/2'

loop_
_atom_site_label
_atom_site_type_symbol
_atom_site_fract_x
_atom_site_fract_y
_atom_site_fract_z
_atom_site_U_iso_or_equiv
_atom_site_adp_type
_atom_site_occupancy
_atom_site_symmetry_multiplicity
_atom_site_calc_flag
_atom_site_refinement_flags
Cd1 Cd 0.5000 0.5000 0.5000 0.0155(2) Uani 1 2 d S
Cd2 Cd 0.83242(4) 0.7500 0.40857(5) 0.0321(3) Uani 1 2 d S
Cl1 Cl 0.50925(12) 0.2500 0.62795(16) 0.0245(5) Uani 1 2 d S
Cl2 Cl 0.75056(14) 0.7500 0.2650(2) 0.0435(7) Uani 1 2 d S
O1 O 0.5808(14) 0.723(9) 0.1129(15) 0.10(2) Uani 0.25 1 d P
N1 N 0.6503(4) 0.2500 0.2893(5) 0.0224(15) Uani 1 2 d S
N2 N 0.5751(2) 0.3413(7) 0.3973(3) 0.0202(10) Uani 1 1 d .
N3 N 0.8301(4) 0.2500 0.1785(5) 0.0224(15) Uani 1 2 d S
N4 N 0.9085(3) 0.3414(7) 0.0748(4) 0.0211(10) Uani 1 1 d .
N5 N 0.7730(6) 0.5337(11) 0.4929(6) 0.055(2) Uani 1 1 d .
N6 N 0.7169(5) 0.2500 0.5089(7) 0.038(2) Uani 1 2 d S
C1 C 0.7027(5) 0.2500 0.2110(7) 0.029(2) Uani 1 2 d S
H1A H 0.6963 0.3546 0.1706 0.035 Uiso 0.50 1 calc PR
H1B H 0.6963 0.1454 0.1706 0.035 Uiso 0.50 1 calc PR
C2 C 0.7765(5) 0.2500 0.2537(7) 0.028(2) Uani 1 2 d S
H2A H 0.7826 0.3544 0.2944 0.034 Uiso 0.50 1 calc PR
H2B H 0.7826 0.1456 0.2944 0.034 Uiso 0.50 1 calc PR
C3 C 0.6198(3) 0.3896(9) 0.3319(4) 0.0239(13) Uani 1 1 d .
H3A H 0.6297 0.5074 0.3162 0.029 Uiso 1 1 calc R
C4 C 0.8616(3) 0.3917(8) 0.1377(5) 0.0226(12) Uani 1 1 d .
H4A H 0.8512 0.5095 0.1527 0.027 Uiso 1 1 calc R
C5 C 0.7499(4) 0.3975(10) 0.4993(5) 0.0309(16) Uani 1 1 d .
C6 C 0.9617(8) 0.7500 0.5912(11) 0.069(2) Uani 1 2 d S
C7 C 1.0610(10) 0.596(2) 0.6473(16) 0.069(2) Uani 0.50 1 d PD
N7 N 0.9152(6) 0.7500 0.5375(10) 0.069(2) Uani 1 2 d S
N8 N 1.0178(7) 0.7500 0.6471(10) 0.069(2) Uani 1 2 d SD
N9 N 1.0914(9) 0.466(2) 0.6575(14) 0.069(2) Uani 0.50 1 d PD

loop_
_atom_site_aniso_label
_atom_site_aniso_U_11
_atom_site_aniso_U_22
_atom_site_aniso_U_33
_atom_site_aniso_U_23
_atom_site_aniso_U_13
_atom_site_aniso_U_12
Cd1 0.0147(4) 0.0136(4) 0.0183(4) -0.00209(19) -0.00044(19) -0.00038(19)
Cd2 0.0321(4) 0.0293(4) 0.0350(5) 0.000 -0.0012(3) 0.000
Cl1 0.0375(11) 0.0169(10) 0.0192(10) 0.000 -0.0036(8) 0.000
Cl2 0.0442(15) 0.0405(15) 0.0458(16) 0.000 -0.0111(12) 0.000
O1 0.083(18) 0.17(5) 0.034(11) 0.00(2) 0.009(11) 0.10(3)
N1 0.023(3) 0.022(4) 0.022(4) 0.000 0.004(3) 0.000
N2 0.019(2) 0.017(3) 0.025(3) 0.001(2) 0.0067(19) 0.000(2)
N3 0.017(3) 0.023(4) 0.027(4) 0.000 0.009(3) 0.000
N4 0.017(2) 0.019(3) 0.028(3) 0.002(2) 0.0062(19) 0.002(2)
N5 0.070(6) 0.026(3) 0.067(6) 0.008(3) -0.004(4) -0.007(4)
N6 0.035(5) 0.028(4) 0.051(6) 0.000 -0.002(4) 0.000
C1 0.020(4) 0.040(5) 0.027(5) 0.000 0.009(4) 0.000
C2 0.023(4) 0.029(5) 0.032(5) 0.000 0.012(4) 0.000
C3 0.023(3) 0.023(3) 0.026(3) 0.003(2) 0.007(2) 0.001(2)
C4 0.023(3) 0.016(3) 0.029(3) 0.000(2) 0.006(2) 0.001(2)
C5 0.035(4) 0.027(4) 0.031(4) 0.003(3) -0.002(3) 0.006(3)
C6 0.050(4) 0.092(6) 0.065(4) 0.000 -0.015(3) 0.000
C7 0.050(4) 0.092(6) 0.065(4) 0.000 -0.015(3) 0.000
N7 0.050(4) 0.092(6) 0.065(4) 0.000 -0.015(3) 0.000
N8 0.050(4) 0.092(6) 0.065(4) 0.000 -0.015(3) 0.000
N9 0.050(4) 0.092(6) 0.065(4) 0.000 -0.015(3) 0.000

loop_
_atom_type_symbol
_atom_type_description
_atom_type_scat_dispersion_real
_atom_type_scat_dispersion_imag
_atom_type_scat_source
C C 0.0033 0.0016 'International Tables Vol C Tables 4.2.6.8 and 6.1.1.4'
H H 0.0000 0.0000 'International Tables Vol C Tables 4.2.6.8 and 6.1.1.4'
N N 0.0061 0.0033 'International Tables Vol C Tables 4.2.6.8 and 6.1.1.4'
O O 0.0106 0.0060 'International Tables Vol C Tables 4.2.6.8 and 6.1.1.4'
Cd Cd -0.8075 1.2024 'International Tables Vol C Tables 4.2.6.8 and 6.1.1.4'
Cl Cl 0.1484 0.1585 'International Tables Vol C Tables 4.2.6.8 and 6.1.1.4'

loop_
_geom_angle_atom_site_label_1
_geom_angle_atom_site_label_2
_geom_angle_atom_site_label_3
_geom_angle
_geom_angle_site_symmetry_1
_geom_angle_site_symmetry_3
N2 Cd1 N2 180.00(19) 5_666 .
N2 Cd1 N4 85.06(17) 5_666 4_665
N2 Cd1 N4 94.94(17) . 4_665
N2 Cd1 N4 94.94(17) 5_666 8_556
N2 Cd1 N4 85.06(17) . 8_556
N4 Cd1 N4 180.00(16) 4_665 8_556
N2 Cd1 Cl1 90.01(13) 5_666 .
N2 Cd1 Cl1 89.99(13) . .
N4 Cd1 Cl1 91.29(13) 4_665 .
N4 Cd1 Cl1 88.71(13) 8_556 .
N2 Cd1 Cl1 89.99(13) 5_666 5_666
N2 Cd1 Cl1 90.01(13) . 5_666
N4 Cd1 Cl1 88.71(13) 4_665 5_666
N4 Cd1 Cl1 91.29(13) 8_556 5_666
Cl1 Cd1 Cl1 180.0 . 5_666
N5 Cd2 N5 90.7(5) 3_565 .
N5 Cd2 N9 90.0(5) 3_565 7_766
N5 Cd2 N9 170.1(5) . 7_766
N5 Cd2 N9 170.1(5) 3_565 5_766
N5 Cd2 N9 90.0(5) . 5_766
N9 Cd2 N9 87.7(10) 7_766 5_766
N5 Cd2 N7 86.4(3) 3_565 .
N5 Cd2 N7 86.4(3) . .
N9 Cd2 N7 83.8(5) 7_766 .
N9 Cd2 N7 83.8(5) 5_766 .
N5 Cd2 Cl2 95.9(2) 3_565 .
N5 Cd2 Cl2 95.9(2) . .
N9 Cd2 Cl2 93.9(4) 7_766 .
N9 Cd2 Cl2 93.9(4) 5_766 .
N7 Cd2 Cl2 176.7(3) . .
Cd1 Cl1 Cd1 93.50(7) 3 .
C3 N1 C3 104.1(7) 3 .
C3 N1 C1 127.9(4) 3 .
C3 N1 C1 127.9(4) . .
C3 N2 N2 106.5(4) . 3
C3 N2 Cd1 132.6(4) . .
N2 N2 Cd1 120.90(12) 3 .
C4 N3 C4 105.2(7) 3 .
C4 N3 C2 127.4(3) 3 .
C4 N3 C2 127.4(3) . .
C4 N4 N4 107.0(3) . 3
C4 N4 Cd1 130.4(4) . 4_664
N4 N4 Cd1 120.83(12) 3 4_664
C5 N5 Cd2 151.8(7) . .
C5 N6 C5 120.6(10) . 3
N1 C1 C2 109.3(7) . .
N1 C1 H1A 109.8 . .
C2 C1 H1A 109.8 . .
N1 C1 H1B 109.8 . .
C2 C1 H1B 109.8 . .
H1A C1 H1B 108.3 . .
N3 C2 C1 111.1(8) . .
N3 C2 H2A 109.4 . .
C1 C2 H2A 109.4 . .
N3 C2 H2B 109.4 . .
C1 C2 H2B 109.4 . .
H2A C2 H2B 108.0 . .
N2 C3 N1 111.5(6) . .
N2 C3 H3A 124.3 . .
N1 C3 H3A 124.3 . .
N4 C4 N3 110.4(5) . .
N4 C4 H4A 124.8 . .
N3 C4 H4A 124.8 . .
N5 C5 N6 173.6(10) . .
N7 C6 N8 175.9(18) . .
N9 C7 N8 172(2) . .
C6 N7 Cd2 171.5(13) . .
C6 N8 C7 117.6(10) . 3_565
C6 N8 C7 117.6(10) . .
C7 N8 C7 110.2(19) 3_565 .
C7 N9 Cd2 148.3(19) . 5_766

loop_
_geom_bond_atom_site_label_1
_geom_bond_atom_site_label_2
_geom_bond_distance
_geom_bond_site_symmetry_2
Cd1 N2 2.347(5) 5_666
Cd1 N2 2.347(5) .
Cd1 N4 2.350(5) 4_665
Cd1 N4 2.350(5) 8_556
Cd1 Cl1 2.6070(15) .
Cd1 Cl1 2.6070(15) 5_666
Cd2 N5 2.310(8) 3_565
Cd2 N5 2.310(8) .
Cd2 N9 2.369(18) 7_766
Cd2 N9 2.369(18) 5_766
Cd2 N7 2.379(12) .
Cd2 Cl2 2.525(3) .
Cl1 Cd1 2.6070(15) 3
N1 C3 1.344(8) 3
N1 C3 1.344(8) .
N1 C1 1.471(11) .
N2 C3 1.294(7) .
N2 N2 1.387(10) 3
N3 C4 1.355(7) 3
N3 C4 1.355(7) .
N3 C2 1.454(11) .
N4 C4 1.302(8) .
N4 N4 1.389(10) 3
N4 Cd1 2.350(5) 4_664
N5 C5 1.127(11) .
N6 C5 1.290(9) .
N6 C5 1.290(9) 3
C1 C2 1.517(13) .
C1 H1A 0.9800 .
C1 H1B 0.9800 .
C2 H2A 0.9800 .
C2 H2B 0.9800 .
C3 H3A 0.9400 .
C4 H4A 0.9400 .
C6 N7 1.153(18) .
C6 N8 1.315(18) .
C7 N9 1.151(16) .
C7 N8 1.427(15) .
N8 C7 1.427(15) 3_565
N9 Cd2 2.369(18) 5_766

loop_
_geom_torsion_atom_site_label_1
_geom_torsion_atom_site_label_2
_geom_torsion_atom_site_label_3
_geom_torsion_atom_site_label_4
_geom_torsion
_geom_torsion_site_symmetry_1
_geom_torsion_site_symmetry_4
N2 Cd1 Cl1 Cd1 138.54(13) 5_666 3
N2 Cd1 Cl1 Cd1 -41.46(13) . 3
N4 Cd1 Cl1 Cd1 -136.40(13) 4_665 3
N4 Cd1 Cl1 Cd1 43.60(13) 8_556 3
N4 Cd1 N2 C3 -59.3(6) 4_665 .
N4 Cd1 N2 C3 120.7(6) 8_556 .
Cl1 Cd1 N2 C3 -150.6(6) . .
Cl1 Cd1 N2 C3 29.4(6) 5_666 .
N4 Cd1 N2 N2 123.21(14) 4_665 3
N4 Cd1 N2 N2 -56.79(14) 8_556 3
Cl1 Cd1 N2 N2 31.92(8) . 3
Cl1 Cd1 N2 N2 -148.08(8) 5_666 3
N5 Cd2 N5 C5 151.5(16) 3_565 .
N9 Cd2 N5 C5 -38.4(18) 5_766 .
N7 Cd2 N5 C5 -122.1(18) . .
Cl2 Cd2 N5 C5 55.5(18) . .
C3 N1 C1 C2 -91.5(8) 3 .
C3 N1 C1 C2 91.5(8) . .
C4 N3 C2 C1 -91.8(8) 3 .
C4 N3 C2 C1 91.8(8) . .
N1 C1 C2 N3 180.0 . .
N2 N2 C3 N1 -0.9(6) 3 .
Cd1 N2 C3 N1 -178.6(5) . .
C3 N1 C3 N2 1.4(10) 3 .
C1 N1 C3 N2 178.9(7) . .
N4 N4 C4 N3 -0.7(6) 3 .
Cd1 N4 C4 N3 -165.3(5) 4_664 .
C2 N3 C4 N4 178.1(8) . .
